data_2241795
loop_
_publ_author_name
'Lee, See Mun'
'Lo, Kong Mun'
'Tan, Sang Loon'
'Tiekink, Edward R. T.'

_publ_section_title
;
 Zwitterionic
 4-bromo-6-methoxy-2-{[tris(hydroxymethyl)methyl]iminiumylmethyl}phenolate:
 crystal structure and Hirshfeld surface analysis
;
_journal_coeditor_code HB7605
_journal_issue 8
_journal_name_full 'Acta Crystallographica Section E'
_journal_page_first 1223
_journal_page_last 1227
_journal_paper_doi 10.1107/S2056989016012159
_journal_volume 72
_journal_year 2016
_chemical_formula_iupac 'C12 H16 Br N O5'
_chemical_formula_moiety 'C12 H16 Br N O5'
_chemical_formula_sum 'C12 H16 Br N O5'
_chemical_formula_weight 334.17
_chemical_name_systematic
4-Bromo-2-((1<i>E</i>)-{[1,3-dihydroxy-2-(hydroxymethyl)propan-2-yl]iminiumyl}methyl)-6-methoxybenzen-1-olate
_space_group_crystal_system monoclinic
_space_group_IT_number 14
_space_group_name_Hall '-P 2ybc'
_space_group_name_H-M_alt 'P 1 21/c 1'
_symmetry_space_group_name_Hall '-P 2ybc'
_symmetry_space_group_name_H-M 'P 1 21/c 1'
_atom_sites_solution_hydrogens mixed
_audit_creation_method SHELXL-2014/7
_cell_angle_alpha 90
_cell_angle_beta 108.4620(10)
_cell_angle_gamma 90
_cell_formula_units_Z 4
_cell_length_a 12.2872(9)
_cell_length_b 10.7186(8)
_cell_length_c 10.5830(8)
_cell_measurement_reflns_used 1493
_cell_measurement_temperature 293(2)
_cell_measurement_theta_max 27.88
_cell_measurement_theta_min 2.58
_cell_volume 1322.06(17)
_computing_cell_refinement
;
SMART (Bruker, 2008)
;
_computing_data_collection
;
SMART (Bruker, 2008)
;
_computing_data_reduction
;
SAINT (Bruker, 2008)
;
_computing_molecular_graphics
;
ORTEP-3 for Windows (Farrugia, 2012), <i>QMol</i> (Gans & Shalloway,
2001),
DIAMOND (Brandenburg, 2006)
;
_computing_publication_material
;
publCIF (Westrip, 2010)
;
_computing_structure_refinement
;
SHELXL2014 (Sheldrick, 2015)
;
_computing_structure_solution
;
SHELXS97 (Sheldrick, 2008)
;
_diffrn_ambient_temperature 293(2)
_diffrn_measured_fraction_theta_full 0.967
_diffrn_measured_fraction_theta_max 0.967
_diffrn_measurement_device_type 'Bruker SMART APEX'
_diffrn_measurement_method '\f and \w scans'
_diffrn_radiation_monochromator graphite
_diffrn_radiation_source 'fine-focus sealed tube'
_diffrn_radiation_type MoK\a
_diffrn_radiation_wavelength 0.71073
_diffrn_reflns_av_R_equivalents 0.0324
_diffrn_reflns_limit_h_max 14
_diffrn_reflns_limit_h_min -10
_diffrn_reflns_limit_k_max 12
_diffrn_reflns_limit_k_min -12
_diffrn_reflns_limit_l_max 12
_diffrn_reflns_limit_l_min -9
_diffrn_reflns_number 5095
_diffrn_reflns_theta_full 24.996
_diffrn_reflns_theta_max 24.996
_diffrn_reflns_theta_min 1.747
_diffrn_standards_decay_% 0
_diffrn_standards_interval_count 0
_diffrn_standards_interval_time 0
_diffrn_standards_number 0
_exptl_absorpt_coefficient_mu 3.125
_exptl_absorpt_correction_T_max 0.7881
_exptl_absorpt_correction_T_min 0.4971
_exptl_absorpt_correction_type multi-scan
_exptl_absorpt_process_details
;
(SADABS; Sheldrick, 1996)
;
_exptl_crystal_colour yellow
_exptl_crystal_density_diffrn 1.679
_exptl_crystal_description prism
_exptl_crystal_F_000 680
_exptl_crystal_size_max 0.260
_exptl_crystal_size_mid 0.100
_exptl_crystal_size_min 0.080
_refine_diff_density_max 0.405
_refine_diff_density_min -0.537
_refine_ls_extinction_method none
_refine_ls_goodness_of_fit_ref 1.040
_refine_ls_matrix_type full
_refine_ls_number_parameters 185
_refine_ls_number_reflns 2257
_refine_ls_number_restraints 4
_refine_ls_restrained_S_all 1.039
_refine_ls_R_factor_all 0.0383
_refine_ls_R_factor_gt 0.0295
_refine_ls_shift/su_max 0.000
_refine_ls_shift/su_mean 0.000
_refine_ls_structure_factor_coef Fsqd
_refine_ls_weighting_details 'w=1/[\s^2^(Fo^2^)+(0.0206P)^2^+0.8903P] where P=(Fo^2^+2Fc^2^)/3'
_refine_ls_weighting_scheme calc
_refine_ls_wR_factor_gt 0.0643
_refine_ls_wR_factor_ref 0.0683
_reflns_number_gt 1923
_reflns_number_total 2257
_reflns_threshold_expression 'I > 2\s(I)'
_cod_data_source_file hb7605sup1.cif
_cod_data_source_block I
_cod_database_code 2241795
_shelx_space_group_comment
;
The symmetry employed for this shelxl refinement is uniquely defined
by the following loop, which should always be used as a source of
symmetry information in preference to the above space-group names.
They are only intended as comments.
;
_shelx_estimated_absorpt_t_min 0.497
_shelx_estimated_absorpt_t_max 0.788

loop_
_space_group_symop_operation_xyz
'x, y, z'
'-x, y+1/2, -z+1/2'
'-x, -y, -z'
'x, -y-1/2, z-1/2'

loop_
_atom_site_type_symbol
_atom_site_label
_atom_site_fract_x
_atom_site_fract_y
_atom_site_fract_z
_atom_site_U_iso_or_equiv
_atom_site_adp_type
_atom_site_calc_flag
_atom_site_occupancy
Br Br1 0.45516(2) -0.01276(3) 0.80991(3) 0.01835(11) Uani d 1
O O1 0.79706(16) 0.09687(18) 0.52558(18) 0.0134(4) Uani d 1
O O2 1.05037(18) 0.27428(18) 0.60436(19) 0.0141(5) Uani d 1
H H2O 1.083(2) 0.2087(17) 0.632(3) 0.021 Uiso d 1
O O3 0.96322(18) 0.60240(19) 0.62300(19) 0.0174(5) Uani d 1
H H3O 0.948(3) 0.641(3) 0.5535(19) 0.026 Uiso d 1
O O4 0.85256(17) 0.54263(18) 0.83553(19) 0.0132(4) Uani d 1
H H4O 0.824(3) 0.517(3) 0.891(2) 0.020 Uiso d 1
O O5 0.70096(17) -0.12504(18) 0.49502(19) 0.0153(5) Uani d 1
N N1 0.8572(2) 0.2954(2) 0.6738(2) 0.0118(5) Uani d 1
H H1N 0.865(3) 0.245(2) 0.615(2) 0.014 Uiso d 1
C C1 0.7122(2) 0.1554(3) 0.6915(3) 0.0125(6) Uani d 1
C C2 0.7298(2) 0.0719(3) 0.5940(3) 0.0110(6) Uani d 1
C C3 0.6701(2) -0.0452(3) 0.5783(3) 0.0122(6) Uani d 1
C C4 0.5921(2) -0.0711(3) 0.6427(3) 0.0133(6) Uani d 1
H H4 0.5531 -0.1467 0.6289 0.016 Uiso calc 1
C C5 0.5715(2) 0.0190(3) 0.7308(3) 0.0146(6) Uani d 1
C C6 0.6309(2) 0.1276(3) 0.7580(3) 0.0140(6) Uani d 1
H H6 0.6186 0.1835 0.8193 0.017 Uiso calc 1
C C7 0.7801(2) 0.2645(3) 0.7279(3) 0.0109(6) Uani d 1
H H7 0.7689 0.3161 0.7933 0.013 Uiso calc 1
C C8 0.9361(2) 0.4026(3) 0.7066(3) 0.0110(6) Uani d 1
C C9 1.0558(2) 0.3539(3) 0.7151(3) 0.0129(6) Uani d 1
H H9A 1.1060 0.4239 0.7159 0.016 Uiso calc 1
H H9B 1.0878 0.3079 0.7975 0.016 Uiso calc 1
C C10 0.8904(2) 0.4963(2) 0.5932(3) 0.0120(6) Uani d 1
H H10A 0.8904 0.4597 0.5094 0.014 Uiso calc 1
H H10B 0.8124 0.5201 0.5856 0.014 Uiso calc 1
C C11 0.9462(2) 0.4610(3) 0.8413(3) 0.0121(6) Uani d 1
H H11A 0.9492 0.3952 0.9052 0.014 Uiso calc 1
H H11B 1.0175 0.5076 0.8725 0.014 Uiso calc 1
C C12 0.6500(3) -0.2459(3) 0.4763(3) 0.0216(7) Uani d 1
H H12A 0.6684 -0.2879 0.5606 0.032 Uiso calc 1
H H12B 0.6791 -0.2933 0.4170 0.032 Uiso calc 1
H H12C 0.5683 -0.2380 0.4388 0.032 Uiso calc 1

loop_
_atom_site_aniso_label
_atom_site_aniso_U_11
_atom_site_aniso_U_22
_atom_site_aniso_U_33
_atom_site_aniso_U_12
_atom_site_aniso_U_13
_atom_site_aniso_U_23
Br1 0.01640(17) 0.01891(18) 0.02421(18) -0.00122(13) 0.01279(13) 0.00285(13)
O1 0.0139(11) 0.0159(11) 0.0136(10) -0.0018(8) 0.0089(9) -0.0016(8)
O2 0.0205(12) 0.0093(10) 0.0139(11) 0.0039(9) 0.0075(9) 0.0016(8)
O3 0.0284(13) 0.0112(11) 0.0141(11) -0.0034(9) 0.0091(10) 0.0029(8)
O4 0.0141(11) 0.0153(11) 0.0145(11) 0.0004(8) 0.0108(9) -0.0009(9)
O5 0.0192(12) 0.0123(10) 0.0173(11) -0.0026(9) 0.0099(9) -0.0049(9)
N1 0.0151(13) 0.0091(12) 0.0109(13) -0.0001(10) 0.0034(11) -0.0023(10)
C1 0.0106(15) 0.0127(15) 0.0145(15) -0.0002(12) 0.0043(12) 0.0015(12)
C2 0.0079(14) 0.0123(15) 0.0110(14) 0.0025(11) 0.0008(12) 0.0037(12)
C3 0.0094(15) 0.0149(15) 0.0126(15) 0.0007(12) 0.0038(12) -0.0008(12)
C4 0.0132(16) 0.0104(14) 0.0142(15) -0.0009(12) 0.0013(12) 0.0009(12)
C5 0.0122(15) 0.0180(16) 0.0147(15) -0.0013(12) 0.0060(12) 0.0054(12)
C6 0.0140(15) 0.0140(15) 0.0145(15) 0.0035(12) 0.0052(12) 0.0007(12)
C7 0.0121(15) 0.0098(14) 0.0115(14) 0.0028(11) 0.0049(12) 0.0025(11)
C8 0.0124(15) 0.0105(14) 0.0114(14) -0.0008(11) 0.0055(12) -0.0004(11)
C9 0.0137(16) 0.0124(15) 0.0137(15) -0.0019(12) 0.0056(12) -0.0010(11)
C10 0.0132(14) 0.0117(14) 0.0118(14) 0.0021(12) 0.0052(11) -0.0028(12)
C11 0.0123(15) 0.0117(14) 0.0128(15) 0.0016(12) 0.0048(12) -0.0002(11)
C12 0.0263(19) 0.0138(16) 0.0267(18) -0.0091(13) 0.0112(15) -0.0070(13)

loop_
_atom_type_symbol
_atom_type_description
_atom_type_scat_dispersion_real
_atom_type_scat_dispersion_imag
_atom_type_scat_source
C C 0.0033 0.0016 'International Tables Vol C Tables 4.2.6.8 and 6.1.1.4'
H H 0.0000 0.0000 'International Tables Vol C Tables 4.2.6.8 and 6.1.1.4'
N N 0.0061 0.0033 'International Tables Vol C Tables 4.2.6.8 and 6.1.1.4'
O O 0.0106 0.0060 'International Tables Vol C Tables 4.2.6.8 and 6.1.1.4'
Br Br -0.2901 2.4595 'International Tables Vol C Tables 4.2.6.8 and 6.1.1.4'

loop_
_geom_angle_atom_site_label_1
_geom_angle_atom_site_label_2
_geom_angle_atom_site_label_3
_geom_angle
C9 O2 H2O 109(2)
C10 O3 H3O 105(2)
C11 O4 H4O 107(2)
C3 O5 C12 117.3(2)
C7 N1 C8 127.9(2)
C7 N1 H1N 115(2)
C8 N1 H1N 117(2)
C7 C1 C6 118.9(3)
C7 C1 C2 120.1(3)
C6 C1 C2 121.0(3)
O1 C2 C1 123.0(3)
O1 C2 C3 120.8(3)
C1 C2 C3 116.2(3)
O5 C3 C4 125.2(3)
O5 C3 C2 112.7(2)
C4 C3 C2 122.1(3)
C3 C4 C5 119.2(3)
C3 C4 H4 120.4
C5 C4 H4 120.4
C6 C5 C4 121.8(3)
C6 C5 Br1 119.3(2)
C4 C5 Br1 118.8(2)
C5 C6 C1 119.3(3)
C5 C6 H6 120.3
C1 C6 H6 120.3
N1 C7 C1 122.7(3)
N1 C7 H7 118.6
C1 C7 H7 118.6
N1 C8 C11 113.2(2)
N1 C8 C10 106.1(2)
C11 C8 C10 111.4(2)
N1 C8 C9 107.2(2)
C11 C8 C9 107.0(2)
C10 C8 C9 112.1(2)
O2 C9 C8 111.0(2)
O2 C9 H9A 109.4
C8 C9 H9A 109.4
O2 C9 H9B 109.4
C8 C9 H9B 109.4
H9A C9 H9B 108.0
O3 C10 C8 107.6(2)
O3 C10 H10A 110.2
C8 C10 H10A 110.2
O3 C10 H10B 110.2
C8 C10 H10B 110.2
H10A C10 H10B 108.5
O4 C11 C8 112.6(2)
O4 C11 H11A 109.1
C8 C11 H11A 109.1
O4 C11 H11B 109.1
C8 C11 H11B 109.1
H11A C11 H11B 107.8
O5 C12 H12A 109.5
O5 C12 H12B 109.5
H12A C12 H12B 109.5
O5 C12 H12C 109.5
H12A C12 H12C 109.5
H12B C12 H12C 109.5

loop_
_geom_bond_atom_site_label_1
_geom_bond_atom_site_label_2
_geom_bond_distance
Br1 C5 1.902(3)
O1 C2 1.287(3)
O2 C9 1.434(3)
O2 H2O 0.818(10)
O3 C10 1.419(3)
O3 H3O 0.815(10)
O4 C11 1.432(3)
O4 H4O 0.819(10)
O5 C3 1.365(3)
O5 C12 1.425(3)
N1 C7 1.295(4)
N1 C8 1.473(4)
N1 H1N 0.856(10)
C1 C7 1.417(4)
C1 C6 1.424(4)
C1 C2 1.432(4)
C2 C3 1.438(4)
C3 C4 1.369(4)
C4 C5 1.420(4)
C4 H4 0.9300
C5 C6 1.355(4)
C6 H6 0.9300
C7 H7 0.9300
C8 C11 1.525(4)
C8 C10 1.529(4)
C8 C9 1.536(4)
C9 H9A 0.9700
C9 H9B 0.9700
C10 H10A 0.9700
C10 H10B 0.9700
C11 H11A 0.9700
C11 H11B 0.9700
C12 H12A 0.9600
C12 H12B 0.9600
C12 H12C 0.9600

loop_
_geom_hbond_atom_site_label_D
_geom_hbond_atom_site_label_H
_geom_hbond_atom_site_label_A
_geom_hbond_site_symmetry_A
_geom_hbond_distance_DH
_geom_hbond_distance_HA
_geom_hbond_distance_DA
_geom_hbond_angle_DHA
N1 H1N O1 . 0.85(2) 1.90(2) 2.608(3) 140(3)
O2 H2O O4 2_746 0.82(2) 1.93(2) 2.741(3) 170(3)
O3 H3O O2 3_766 0.81(2) 1.91(2) 2.704(3) 167(4)
O4 H4O O1 4_566 0.82(3) 1.98(3) 2.760(3) 158(3)
C7 H7 O1 4_566 0.93 2.55 3.429(4) 158
C9 H9B O3 2_746 0.97 2.51 3.242(4) 132
C11 H11B O1 2_756 0.97 2.39 3.353(3) 171

loop_
_geom_torsion_atom_site_label_1
_geom_torsion_atom_site_label_2
_geom_torsion_atom_site_label_3
_geom_torsion_atom_site_label_4
_geom_torsion
C7 C1 C2 O1 -7.6(4)
C6 C1 C2 O1 175.5(2)
C7 C1 C2 C3 170.7(2)
C6 C1 C2 C3 -6.2(4)
C12 O5 C3 C4 -1.6(4)
C12 O5 C3 C2 177.7(2)
O1 C2 C3 O5 5.3(4)
C1 C2 C3 O5 -173.1(2)
O1 C2 C3 C4 -175.4(3)
C1 C2 C3 C4 6.2(4)
O5 C3 C4 C5 177.5(3)
C2 C3 C4 C5 -1.8(4)
C3 C4 C5 C6 -3.2(4)
C3 C4 C5 Br1 175.5(2)
C4 C5 C6 C1 3.2(4)
Br1 C5 C6 C1 -175.5(2)
C7 C1 C6 C5 -175.2(3)
C2 C1 C6 C5 1.7(4)
C8 N1 C7 C1 -177.2(3)
C6 C1 C7 N1 178.9(3)
C2 C1 C7 N1 1.9(4)
C7 N1 C8 C11 16.6(4)
C7 N1 C8 C10 -105.8(3)
C7 N1 C8 C9 134.3(3)
N1 C8 C9 O2 45.9(3)
C11 C8 C9 O2 167.6(2)
C10 C8 C9 O2 -70.0(3)
N1 C8 C10 O3 178.8(2)
C11 C8 C10 O3 55.2(3)
C9 C8 C10 O3 -64.6(3)
N1 C8 C11 O4 -80.2(3)
C10 C8 C11 O4 39.2(3)
C9 C8 C11 O4 162.0(2)

_cod_database_fobs_code 2241795
